data_4313427
loop_
_publ_author_name
'Jean-Michel Camus'
'Jacques Andrieu'
'Rinaldo Poli'
'Philippe Richard'
'Clara Baldoli'
'Stefano Maiorana'

_publ_contact_author_address
;
L.S.E.O. facult\'e des sciences,
6 Bd Gabriel 21000 Dijon, FRANCE
;
_publ_contact_author_email prichard@u-bourgogne.fr
_publ_contact_author_fax +33-0380396098
_publ_contact_author_name 'RICHARD, Philippe'
_publ_contact_author_phone +33-0380396079
_publ_section_title
;
 Rh(I) Coordination Chemistry of Chiral
 \a-Aminophosphine(\h6-arene)chromium Tricarbonyl Ligands
;
_journal_name_full 'Inorganic Chemistry'
_journal_page_first 2384
_journal_page_last 2390
_journal_paper_doi 10.1021/ic025588k
_journal_volume 42
_journal_year 2003
_chemical_formula_moiety 'C36 H33 Cl2 Cr N O3 P Rh'
_chemical_formula_sum 'C36 H33 Cl2 Cr N O3 P Rh'
_chemical_formula_weight 784.41
_chemical_name_systematic
;
   ?
;
_space_group_IT_number 2
_symmetry_cell_setting triclinic
_symmetry_space_group_name_Hall '-P 1'
_symmetry_space_group_name_H-M 'P -1'
_atom_sites_solution_hydrogens geom
_atom_sites_solution_primary patterson
_atom_sites_solution_secondary difmap
_audit_creation_method SHELXL-97
_cell_angle_alpha 68.8459(15)
_cell_angle_beta 89.4389(17)
_cell_angle_gamma 76.4489(16)
_cell_formula_units_Z 2
_cell_length_a 11.9308(3)
_cell_length_b 12.4015(3)
_cell_length_c 12.5645(3)
_cell_measurement_reflns_used 17709
_cell_measurement_temperature 110(2)
_cell_measurement_theta_max 27.5
_cell_measurement_theta_min 1.0
_cell_volume 1679.76(7)
_computing_cell_refinement 'DENZO-SMN (Otwinowski & Minor, 1997)'
_computing_data_collection 'KappaCCD Server Software (Nonius,1997)'
_computing_data_reduction 'DENZO-SMN (Otwinowski & Minor, 1997)'
_computing_molecular_graphics 'ORTEPIII (Burnett, 1996)'
_computing_publication_material 'SHELXL97 and WinGX (Farrugia, 1999)'
_computing_structure_refinement 'SHELXL-97 (Sheldrick, 1997)'
_computing_structure_solution 'SHELXS-97 (Sheldrick, 1997)'
_diffrn_ambient_temperature 110(2)
_diffrn_measured_fraction_theta_full 0.986
_diffrn_measured_fraction_theta_max 0.986
_diffrn_measurement_device_type KappaCCD
_diffrn_measurement_method '\f scans (\k = 0) + additional \w scans'
_diffrn_radiation_monochromator graphite
_diffrn_radiation_source 'fine-focus sealed tube'
_diffrn_radiation_type MoK\a
_diffrn_radiation_wavelength 0.71073
_diffrn_reflns_av_R_equivalents 0.0305
_diffrn_reflns_av_sigmaI/netI 0.0520
_diffrn_reflns_limit_h_max 15
_diffrn_reflns_limit_h_min -15
_diffrn_reflns_limit_k_max 16
_diffrn_reflns_limit_k_min -15
_diffrn_reflns_limit_l_max 16
_diffrn_reflns_limit_l_min -16
_diffrn_reflns_number 13261
_diffrn_reflns_theta_full 27.53
_diffrn_reflns_theta_max 27.53
_diffrn_reflns_theta_min 1.76
_diffrn_standards_number 0
_exptl_absorpt_coefficient_mu 1.058
_exptl_absorpt_correction_type none
_exptl_crystal_colour orange
_exptl_crystal_density_diffrn 1.551
_exptl_crystal_density_method 'not measured'
_exptl_crystal_description prism
_exptl_crystal_F_000 796
_exptl_crystal_size_max 0.15
_exptl_crystal_size_mid 0.10
_exptl_crystal_size_min 0.05
_refine_diff_density_max 0.518
_refine_diff_density_min -0.949
_refine_diff_density_rms 0.090
_refine_ls_extinction_method none
_refine_ls_goodness_of_fit_ref 1.030
_refine_ls_hydrogen_treatment refxyz
_refine_ls_matrix_type full
_refine_ls_number_parameters 505
_refine_ls_number_reflns 7644
_refine_ls_number_restraints 0
_refine_ls_restrained_S_all 1.030
_refine_ls_R_factor_all 0.0470
_refine_ls_R_factor_gt 0.0350
_refine_ls_shift/su_max 0.009
_refine_ls_shift/su_mean 0.001
_refine_ls_structure_factor_coef Fsqd
_refine_ls_weighting_details 'calc w=1/[\s^2^(Fo^2^)+(0.0281P)^2^+1.3700P] where P=(Fo^2^+2Fc^2^)/3'
_refine_ls_weighting_scheme calc
_refine_ls_wR_factor_gt 0.0749
_refine_ls_wR_factor_ref 0.0801
_reflns_number_gt 6335
_reflns_number_total 7644
_reflns_threshold_expression >2sigma(I)
_cod_data_source_file ic025588k_2.cif
_cod_data_source_block p23
_cod_depositor_comments
;
The following automatic conversions were performed:
'__computing_data_collection' tag replaced with
'_computing_data_collection'.

Automatic conversion script
Id: cif_correct_tags 1440 2010-10-19 06:21:57Z saulius 
;
_cod_database_code 4313427

loop_
_symmetry_equiv_pos_as_xyz
'x, y, z'
'-x, -y, -z'

loop_
_atom_site_label
_atom_site_type_symbol
_atom_site_fract_x
_atom_site_fract_y
_atom_site_fract_z
_atom_site_U_iso_or_equiv
_atom_site_adp_type
_atom_site_occupancy
_atom_site_symmetry_multiplicity
_atom_site_calc_flag
_atom_site_refinement_flags
_atom_site_disorder_assembly
_atom_site_disorder_group
Cr Cr 0.31217(3) 0.13361(3) 0.57334(3) 0.01595(10) Uani 1 1 d . . .
Rh Rh 0.165092(16) 0.564272(17) 0.666206(17) 0.01781(7) Uani 1 1 d . . .
Cl1 Cl 0.55532(5) 0.11148(6) 0.74922(5) 0.02285(14) Uani 1 1 d . . .
Cl2 Cl 0.01251(5) 0.46278(5) 0.70599(5) 0.02063(13) Uani 1 1 d . . .
O1 O 0.44642(17) -0.11862(17) 0.70135(17) 0.0305(5) Uani 1 1 d . . .
O2 O 0.23505(19) 0.05483(18) 0.39267(17) 0.0330(5) Uani 1 1 d . . .
O3 O 0.10780(16) 0.06333(16) 0.69706(16) 0.0256(4) Uani 1 1 d . . .
N N 0.20364(18) 0.21625(19) 0.81961(17) 0.0175(4) Uani 1 1 d . . .
H H 0.146(3) 0.272(3) 0.807(2) 0.023 Uiso 1 1 d . . .
P P 0.29971(5) 0.40221(5) 0.79156(5) 0.01491(13) Uani 1 1 d . . .
C1 C 0.3373(2) 0.2518(2) 0.6654(2) 0.0152(5) Uani 1 1 d . . .
C2 C 0.4451(2) 0.1936(2) 0.6413(2) 0.0174(5) Uani 1 1 d . . .
C3 C 0.4682(2) 0.2010(2) 0.5278(2) 0.0206(5) Uani 1 1 d . . .
H3 H 0.534(3) 0.165(3) 0.518(3) 0.027 Uiso 1 1 d . . .
C4 C 0.3829(2) 0.2662(2) 0.4385(2) 0.0209(5) Uani 1 1 d . . .
H4 H 0.397(3) 0.269(3) 0.367(3) 0.027 Uiso 1 1 d . . .
C5 C 0.2731(2) 0.3252(2) 0.4605(2) 0.0190(5) Uani 1 1 d . . .
H5 H 0.213(3) 0.367(3) 0.404(3) 0.025 Uiso 1 1 d . . .
C6 C 0.2513(2) 0.3158(2) 0.5724(2) 0.0168(5) Uani 1 1 d . . .
H6 H 0.180(3) 0.345(2) 0.586(2) 0.022 Uiso 1 1 d . . .
C7 C 0.3952(2) -0.0220(2) 0.6517(2) 0.0213(5) Uani 1 1 d . . .
C8 C 0.2648(2) 0.0856(2) 0.4620(2) 0.0236(6) Uani 1 1 d . . .
C9 C 0.1853(2) 0.0926(2) 0.6507(2) 0.0191(5) Uani 1 1 d . . .
C10 C 0.3094(2) 0.2502(2) 0.7838(2) 0.0147(5) Uani 1 1 d . . .
H10 H 0.372(2) 0.196(2) 0.839(2) 0.019 Uiso 1 1 d . . .
C11 C 0.2040(2) 0.1126(2) 0.9150(2) 0.0221(6) Uani 1 1 d . . .
C12 C 0.2917(3) 0.0088(2) 0.9377(2) 0.0285(6) Uani 1 1 d . . .
H12 H 0.358(3) 0.006(3) 0.888(3) 0.037 Uiso 1 1 d . . .
C13 C 0.2861(3) -0.0943(3) 1.0298(3) 0.0384(8) Uani 1 1 d . . .
H13 H 0.342(3) -0.168(3) 1.045(3) 0.050 Uiso 1 1 d . . .
C14 C 0.1964(3) -0.0950(3) 1.0994(3) 0.0491(10) Uani 1 1 d . . .
H14 H 0.194(3) -0.165(4) 1.171(3) 0.064 Uiso 1 1 d . . .
C15 C 0.1101(3) 0.0084(4) 1.0775(3) 0.0480(10) Uani 1 1 d . . .
H15 H 0.044(3) 0.016(3) 1.126(3) 0.062 Uiso 1 1 d . . .
C16 C 0.1130(3) 0.1123(3) 0.9850(2) 0.0333(7) Uani 1 1 d . . .
H16 H 0.056(3) 0.183(3) 0.969(3) 0.043 Uiso 1 1 d . . .
C17 C 0.2663(2) 0.3717(2) 0.9397(2) 0.0179(5) Uani 1 1 d . . .
C18 C 0.3238(2) 0.2680(3) 1.0289(2) 0.0245(6) Uani 1 1 d . . .
H18 H 0.379(3) 0.215(3) 1.019(3) 0.032 Uiso 1 1 d . . .
C19 C 0.2918(3) 0.2443(3) 1.1396(2) 0.0306(7) Uani 1 1 d . . .
H19 H 0.334(3) 0.174(3) 1.200(3) 0.040 Uiso 1 1 d . . .
C20 C 0.2029(2) 0.3263(3) 1.1620(2) 0.0310(7) Uani 1 1 d . . .
H20 H 0.182(3) 0.312(3) 1.239(3) 0.040 Uiso 1 1 d . . .
C21 C 0.1466(2) 0.4301(3) 1.0751(3) 0.0307(7) Uani 1 1 d . . .
H21 H 0.089(3) 0.484(3) 1.091(3) 0.040 Uiso 1 1 d . . .
C22 C 0.1774(2) 0.4535(3) 0.9634(2) 0.0232(6) Uani 1 1 d . . .
H22 H 0.138(3) 0.525(3) 0.905(3) 0.030 Uiso 1 1 d . . .
C23 C 0.4511(2) 0.4120(2) 0.7909(2) 0.0169(5) Uani 1 1 d . . .
C24 C 0.5099(2) 0.4186(2) 0.6929(2) 0.0212(5) Uani 1 1 d . . .
H24 H 0.471(3) 0.418(3) 0.628(3) 0.028 Uiso 1 1 d . . .
C25 C 0.6221(2) 0.4320(2) 0.6893(3) 0.0279(6) Uani 1 1 d . . .
H25 H 0.657(3) 0.439(3) 0.623(3) 0.036 Uiso 1 1 d . . .
C26 C 0.6778(2) 0.4386(3) 0.7819(3) 0.0307(7) Uani 1 1 d . . .
H26 H 0.753(3) 0.448(3) 0.780(3) 0.040 Uiso 1 1 d . . .
C27 C 0.6197(3) 0.4338(3) 0.8786(3) 0.0315(7) Uani 1 1 d . . .
H27 H 0.657(3) 0.441(3) 0.942(3) 0.041 Uiso 1 1 d . . .
C28 C 0.5067(2) 0.4206(2) 0.8832(2) 0.0250(6) Uani 1 1 d . . .
H28 H 0.469(3) 0.416(3) 0.950(3) 0.033 Uiso 1 1 d . . .
C29 C 0.0549(2) 0.6955(3) 0.5100(2) 0.0306(7) Uani 1 1 d . . .
H29 H 0.008(3) 0.646(3) 0.497(3) 0.040 Uiso 1 1 d . . .
C30 C 0.0286(2) 0.7363(2) 0.5971(3) 0.0305(7) Uani 1 1 d . . .
H30 H -0.034(3) 0.714(3) 0.644(3) 0.040 Uiso 1 1 d . . .
C31 C 0.0697(3) 0.8367(3) 0.6130(4) 0.0436(9) Uani 1 1 d . . .
H31A H 0.016(3) 0.876(3) 0.652(3) 0.057 Uiso 1 1 d . . .
H31B H 0.081(3) 0.898(3) 0.534(3) 0.057 Uiso 1 1 d . . .
C32 C 0.1791(3) 0.7878(3) 0.6962(4) 0.0501(10) Uani 1 1 d . . .
H32A H 0.219(3) 0.851(4) 0.684(3) 0.065 Uiso 1 1 d . . .
H32B H 0.156(4) 0.771(4) 0.775(4) 0.065 Uiso 1 1 d . . .
C33 C 0.2609(2) 0.6798(3) 0.6861(3) 0.0339(7) Uani 1 1 d . . .
H33 H 0.311(3) 0.638(3) 0.753(3) 0.044 Uiso 1 1 d . . .
C34 C 0.2876(2) 0.6615(2) 0.5846(3) 0.0325(7) Uani 1 1 d . . .
H34 H 0.350(3) 0.613(3) 0.586(3) 0.042 Uiso 1 1 d . . .
C35 C 0.2445(3) 0.7533(3) 0.4648(3) 0.0425(9) Uani 1 1 d . . .
H35A H 0.308(3) 0.748(3) 0.413(3) 0.055 Uiso 1 1 d . . .
H35B H 0.235(3) 0.833(4) 0.473(3) 0.055 Uiso 1 1 d . . .
C36 C 0.1342(3) 0.7374(3) 0.4176(3) 0.0448(10) Uani 1 1 d . . .
H36A H 0.097(3) 0.808(4) 0.362(3) 0.058 Uiso 1 1 d . . .
H36B H 0.157(3) 0.676(4) 0.386(3) 0.058 Uiso 1 1 d . . .

loop_
_atom_site_aniso_label
_atom_site_aniso_U_11
_atom_site_aniso_U_22
_atom_site_aniso_U_33
_atom_site_aniso_U_23
_atom_site_aniso_U_13
_atom_site_aniso_U_12
Cr 0.0160(2) 0.0152(2) 0.01690(19) -0.00674(15) 0.00185(16) -0.00299(16)
Rh 0.01343(11) 0.01464(11) 0.02288(11) -0.00399(8) 0.00136(8) -0.00352(8)
Cl1 0.0158(3) 0.0243(3) 0.0248(3) -0.0068(3) -0.0014(2) -0.0018(2)
Cl2 0.0152(3) 0.0196(3) 0.0271(3) -0.0079(2) 0.0028(2) -0.0055(2)
O1 0.0281(11) 0.0197(10) 0.0372(11) -0.0076(9) -0.0031(9) 0.0018(8)
O2 0.0487(13) 0.0330(11) 0.0260(10) -0.0165(9) 0.0018(9) -0.0171(10)
O3 0.0220(10) 0.0239(10) 0.0328(10) -0.0106(8) 0.0053(8) -0.0088(8)
N 0.0147(10) 0.0160(11) 0.0201(11) -0.0046(9) 0.0036(9) -0.0043(9)
P 0.0139(3) 0.0157(3) 0.0162(3) -0.0065(2) 0.0020(2) -0.0047(2)
C1 0.0168(12) 0.0104(11) 0.0186(11) -0.0052(9) -0.0005(10) -0.0039(9)
C2 0.0149(12) 0.0162(12) 0.0202(12) -0.0051(10) 0.0002(10) -0.0049(10)
C3 0.0157(12) 0.0232(14) 0.0240(13) -0.0090(11) 0.0070(11) -0.0068(11)
C4 0.0277(14) 0.0206(13) 0.0174(12) -0.0077(10) 0.0070(11) -0.0105(11)
C5 0.0221(13) 0.0167(12) 0.0170(12) -0.0046(10) 0.0006(10) -0.0052(10)
C6 0.0156(12) 0.0137(12) 0.0210(12) -0.0066(10) 0.0021(10) -0.0032(10)
C7 0.0181(13) 0.0250(14) 0.0246(13) -0.0129(11) 0.0032(11) -0.0063(11)
C8 0.0253(14) 0.0195(13) 0.0233(13) -0.0057(11) 0.0047(11) -0.0042(11)
C9 0.0204(13) 0.0135(12) 0.0226(12) -0.0075(10) -0.0021(11) -0.0012(10)
C10 0.0136(11) 0.0136(12) 0.0152(11) -0.0037(9) 0.0007(9) -0.0026(9)
C11 0.0279(14) 0.0242(14) 0.0175(12) -0.0062(10) 0.0004(11) -0.0149(12)
C12 0.0358(16) 0.0235(14) 0.0234(14) -0.0027(11) -0.0024(12) -0.0118(13)
C13 0.0437(19) 0.0281(16) 0.0333(16) 0.0040(13) -0.0129(14) -0.0142(15)
C14 0.055(2) 0.048(2) 0.0315(17) 0.0116(15) -0.0084(16) -0.0307(19)
C15 0.047(2) 0.067(3) 0.0284(17) -0.0033(16) 0.0111(16) -0.035(2)
C16 0.0287(16) 0.0446(19) 0.0259(15) -0.0073(13) 0.0082(13) -0.0171(14)
C17 0.0155(12) 0.0246(13) 0.0196(12) -0.0134(10) 0.0028(10) -0.0076(10)
C18 0.0263(15) 0.0265(15) 0.0197(13) -0.0093(11) 0.0010(11) -0.0033(12)
C19 0.0308(16) 0.0397(18) 0.0205(13) -0.0084(13) -0.0008(12) -0.0115(14)
C20 0.0257(15) 0.056(2) 0.0181(13) -0.0186(13) 0.0042(12) -0.0144(14)
C21 0.0161(13) 0.053(2) 0.0325(15) -0.0283(15) 0.0050(12) -0.0069(13)
C22 0.0171(13) 0.0307(15) 0.0244(13) -0.0143(12) 0.0003(11) -0.0040(11)
C23 0.0111(11) 0.0139(12) 0.0235(12) -0.0049(10) -0.0009(10) -0.0023(9)
C24 0.0188(13) 0.0162(13) 0.0266(14) -0.0052(10) 0.0014(11) -0.0048(10)
C25 0.0228(14) 0.0238(14) 0.0350(16) -0.0067(12) 0.0093(12) -0.0085(12)
C26 0.0176(14) 0.0274(15) 0.0440(17) -0.0077(13) -0.0003(13) -0.0089(12)
C27 0.0264(15) 0.0343(17) 0.0347(16) -0.0107(13) -0.0062(13) -0.0119(13)
C28 0.0216(14) 0.0269(15) 0.0271(14) -0.0082(12) -0.0009(11) -0.0096(12)
C29 0.0161(13) 0.0277(15) 0.0279(15) 0.0091(12) -0.0019(11) 0.0014(12)
C30 0.0153(13) 0.0184(14) 0.0461(18) -0.0009(12) 0.0016(13) 0.0002(11)
C31 0.0279(17) 0.0184(15) 0.078(3) -0.0119(16) 0.0057(17) -0.0027(13)
C32 0.0343(19) 0.0242(17) 0.099(3) -0.0318(19) -0.002(2) -0.0060(15)
C33 0.0198(14) 0.0172(14) 0.066(2) -0.0133(14) -0.0052(14) -0.0092(12)
C34 0.0146(13) 0.0158(14) 0.056(2) -0.0002(13) 0.0089(13) -0.0042(11)
C35 0.0239(16) 0.0293(17) 0.052(2) 0.0090(15) 0.0095(15) -0.0036(13)
C36 0.0205(15) 0.046(2) 0.0354(18) 0.0153(15) 0.0042(13) 0.0032(15)

loop_
_atom_type_symbol
_atom_type_description
_atom_type_scat_dispersion_real
_atom_type_scat_dispersion_imag
_atom_type_scat_source
C C 0.0033 0.0016 'International Tables Vol C Tables 4.2.6.8 and 6.1.1.4'
H H 0.0000 0.0000 'International Tables Vol C Tables 4.2.6.8 and 6.1.1.4'
O O 0.0106 0.0060 'International Tables Vol C Tables 4.2.6.8 and 6.1.1.4'
Cl Cl 0.1484 0.1585 'International Tables Vol C Tables 4.2.6.8 and 6.1.1.4'
N N 0.0061 0.0033 'International Tables Vol C Tables 4.2.6.8 and 6.1.1.4'
P P 0.1023 0.0942 'International Tables Vol C Tables 4.2.6.8 and 6.1.1.4'
Rh Rh -1.1178 0.9187 'International Tables Vol C Tables 4.2.6.8 and 6.1.1.4'
Cr Cr 0.3209 0.6236 'International Tables Vol C Tables 4.2.6.8 and 6.1.1.4'

loop_
_geom_angle_atom_site_label_1
_geom_angle_atom_site_label_2
_geom_angle_atom_site_label_3
_geom_angle
_geom_angle_site_symmetry_1
_geom_angle_site_symmetry_3
_geom_angle_publ_flag
C8 Cr C7 88.78(11) . . ?
C8 Cr C9 87.66(11) . . ?
C7 Cr C9 87.63(11) . . ?
C8 Cr C2 147.94(10) . . ?
C7 Cr C2 88.23(10) . . ?
C9 Cr C2 124.07(10) . . ?
C8 Cr C6 123.56(11) . . ?
C7 Cr C6 147.44(10) . . ?
C9 Cr C6 89.86(10) . . ?
C2 Cr C6 66.63(9) . . ?
C8 Cr C3 110.74(11) . . ?
C7 Cr C3 93.81(11) . . ?
C9 Cr C3 161.55(11) . . ?
C2 Cr C3 37.76(9) . . ?
C6 Cr C3 79.05(10) . . ?
C8 Cr C4 88.44(11) . . ?
C7 Cr C4 123.31(11) . . ?
C9 Cr C4 148.72(10) . . ?
C2 Cr C4 66.96(9) . . ?
C6 Cr C4 66.87(9) . . ?
C3 Cr C4 36.69(10) . . ?
C8 Cr C5 94.18(10) . . ?
C7 Cr C5 160.11(10) . . ?
C9 Cr C5 112.12(10) . . ?
C2 Cr C5 78.85(9) . . ?
C6 Cr C5 36.76(9) . . ?
C3 Cr C5 66.75(10) . . ?
C4 Cr C5 37.36(9) . . ?
C8 Cr C1 160.53(10) . . ?
C7 Cr C1 110.60(10) . . ?
C9 Cr C1 94.73(10) . . ?
C2 Cr C1 36.97(9) . . ?
C6 Cr C1 37.32(9) . . ?
C3 Cr C1 67.54(9) . . ?
C4 Cr C1 79.49(9) . . ?
C5 Cr C1 67.00(9) . . ?
C33 Rh C34 38.38(13) . . ?
C33 Rh C29 96.84(12) . . ?
C34 Rh C29 80.69(11) . . ?
C33 Rh C30 81.08(11) . . ?
C34 Rh C30 87.71(10) . . ?
C29 Rh C30 35.65(12) . . ?
C33 Rh P 89.93(9) . . ?
C34 Rh P 95.70(8) . . ?
C29 Rh P 163.44(9) . . ?
C30 Rh P 160.89(9) . . ?
C33 Rh Cl2 154.36(10) . . ?
C34 Rh Cl2 164.55(10) . . ?
C29 Rh Cl2 87.10(8) . . ?
C30 Rh Cl2 87.85(7) . . ?
P Rh Cl2 93.32(2) . . ?
C11 N C10 121.3(2) . . ?
C11 N H 116(2) . . ?
C10 N H 116(2) . . ?
C17 P C23 104.50(11) . . ?
C17 P C10 99.98(11) . . ?
C23 P C10 103.49(11) . . ?
C17 P Rh 111.67(8) . . ?
C23 P Rh 117.16(8) . . ?
C10 P Rh 117.90(8) . . ?
C2 C1 C6 117.4(2) . . ?
C2 C1 C10 123.5(2) . . ?
C6 C1 C10 119.1(2) . . ?
C2 C1 Cr 69.99(14) . . ?
C6 C1 Cr 69.91(14) . . ?
C10 C1 Cr 131.68(16) . . ?
C1 C2 C3 121.4(2) . . ?
C1 C2 Cl1 121.01(18) . . ?
C3 C2 Cl1 117.62(19) . . ?
C1 C2 Cr 73.04(14) . . ?
C3 C2 Cr 71.28(14) . . ?
Cl1 C2 Cr 129.31(13) . . ?
C4 C3 C2 119.7(2) . . ?
C4 C3 Cr 72.03(15) . . ?
C2 C3 Cr 70.96(14) . . ?
C4 C3 H3 122(2) . . ?
C2 C3 H3 118(2) . . ?
Cr C3 H3 129(2) . . ?
C3 C4 C5 120.1(2) . . ?
C3 C4 Cr 71.29(14) . . ?
C5 C4 Cr 71.67(14) . . ?
C3 C4 H4 119.7(19) . . ?
C5 C4 H4 120.3(19) . . ?
Cr C4 H4 128.1(19) . . ?
C6 C5 C4 119.5(2) . . ?
C6 C5 Cr 70.81(14) . . ?
C4 C5 Cr 70.96(14) . . ?
C6 C5 H5 118.0(18) . . ?
C4 C5 H5 122.5(18) . . ?
Cr C5 H5 128.1(18) . . ?
C5 C6 C1 121.9(2) . . ?
C5 C6 Cr 72.43(15) . . ?
C1 C6 Cr 72.77(14) . . ?
C5 C6 H6 118.6(18) . . ?
C1 C6 H6 119.3(18) . . ?
Cr C6 H6 123.0(18) . . ?
O1 C7 Cr 179.4(2) . . ?
O2 C8 Cr 179.6(2) . . ?
O3 C9 Cr 177.2(2) . . ?
N C10 C1 114.0(2) . . ?
N C10 P 108.32(16) . . ?
C1 C10 P 110.55(15) . . ?
N C10 H10 108.5(16) . . ?
C1 C10 H10 109.5(16) . . ?
P C10 H10 105.7(17) . . ?
C16 C11 C12 119.6(3) . . ?
C16 C11 N 119.4(3) . . ?
C12 C11 N 120.9(2) . . ?
C11 C12 C13 119.4(3) . . ?
C11 C12 H12 121.3(18) . . ?
C13 C12 H12 119.4(18) . . ?
C14 C13 C12 121.2(3) . . ?
C14 C13 H13 117(2) . . ?
C12 C13 H13 122(2) . . ?
C13 C14 C15 119.3(3) . . ?
C13 C14 H14 123(2) . . ?
C15 C14 H14 117(2) . . ?
C14 C15 C16 120.6(3) . . ?
C14 C15 H15 124(2) . . ?
C16 C15 H15 116(2) . . ?
C11 C16 C15 119.9(3) . . ?
C11 C16 H16 118(2) . . ?
C15 C16 H16 122(2) . . ?
C18 C17 C22 119.3(2) . . ?
C18 C17 P 122.17(19) . . ?
C22 C17 P 118.50(19) . . ?
C19 C18 C17 120.7(3) . . ?
C19 C18 H18 117(2) . . ?
C17 C18 H18 123(2) . . ?
C18 C19 C20 119.4(3) . . ?
C18 C19 H19 120(2) . . ?
C20 C19 H19 121(2) . . ?
C21 C20 C19 120.5(3) . . ?
C21 C20 H20 119.4(19) . . ?
C19 C20 H20 120.1(19) . . ?
C20 C21 C22 120.2(3) . . ?
C20 C21 H21 120(2) . . ?
C22 C21 H21 120(2) . . ?
C21 C22 C17 119.8(3) . . ?
C21 C22 H22 118.9(18) . . ?
C17 C22 H22 121.3(18) . . ?
C28 C23 C24 118.8(2) . . ?
C28 C23 P 121.51(19) . . ?
C24 C23 P 119.57(19) . . ?
C25 C24 C23 120.1(3) . . ?
C25 C24 H24 120.4(18) . . ?
C23 C24 H24 119.4(18) . . ?
C26 C25 C24 120.9(3) . . ?
C26 C25 H25 121(2) . . ?
C24 C25 H25 118(2) . . ?
C25 C26 C27 119.4(3) . . ?
C25 C26 H26 122(2) . . ?
C27 C26 H26 119(2) . . ?
C26 C27 C28 120.2(3) . . ?
C26 C27 H27 120(2) . . ?
C28 C27 H27 120(2) . . ?
C23 C28 C27 120.5(3) . . ?
C23 C28 H28 120(2) . . ?
C27 C28 H28 119(2) . . ?
C30 C29 C36 126.2(3) . . ?
C30 C29 Rh 72.61(16) . . ?
C36 C29 Rh 107.76(19) . . ?
C30 C29 H29 117.5(19) . . ?
C36 C29 H29 115.3(19) . . ?
Rh C29 H29 100.3(19) . . ?
C29 C30 C31 125.2(3) . . ?
C29 C30 Rh 71.74(16) . . ?
C31 C30 Rh 110.89(19) . . ?
C29 C30 H30 120(2) . . ?
C31 C30 H30 114(2) . . ?
Rh C30 H30 100.2(19) . . ?
C30 C31 C32 111.1(3) . . ?
C30 C31 H31A 111(2) . . ?
C32 C31 H31A 102(2) . . ?
C30 C31 H31B 110(2) . . ?
C32 C31 H31B 112(2) . . ?
H31A C31 H31B 110(3) . . ?
C33 C32 C31 113.8(3) . . ?
C33 C32 H32A 110(2) . . ?
C31 C32 H32A 109(2) . . ?
C33 C32 H32B 111(2) . . ?
C31 C32 H32B 109(2) . . ?
H32A C32 H32B 104(3) . . ?
C34 C33 C32 126.1(3) . . ?
C34 C33 Rh 71.70(17) . . ?
C32 C33 Rh 109.3(2) . . ?
C34 C33 H33 121(2) . . ?
C32 C33 H33 110(2) . . ?
Rh C33 H33 108(2) . . ?
C33 C34 C35 124.7(3) . . ?
C33 C34 Rh 69.92(16) . . ?
C35 C34 Rh 113.8(2) . . ?
C33 C34 H34 117(2) . . ?
C35 C34 H34 113(2) . . ?
Rh C34 H34 109(2) . . ?
C34 C35 C36 112.8(2) . . ?
C34 C35 H35A 109(2) . . ?
C36 C35 H35A 111(2) . . ?
C34 C35 H35B 105(2) . . ?
C36 C35 H35B 114(2) . . ?
H35A C35 H35B 106(3) . . ?
C29 C36 C35 112.4(3) . . ?
C29 C36 H36A 111(2) . . ?
C35 C36 H36A 109(2) . . ?
C29 C36 H36B 107(2) . . ?
C35 C36 H36B 108(2) . . ?
H36A C36 H36B 110(3) . . ?

loop_
_geom_bond_atom_site_label_1
_geom_bond_atom_site_label_2
_geom_bond_distance
_geom_bond_site_symmetry_2
_geom_bond_publ_flag
Cr C8 1.846(3) . ?
Cr C7 1.851(3) . ?
Cr C9 1.862(3) . ?
Cr C2 2.199(2) . ?
Cr C6 2.201(2) . ?
Cr C3 2.203(3) . ?
Cr C4 2.212(2) . ?
Cr C5 2.222(2) . ?
Cr C1 2.238(2) . ?
Rh C33 2.110(3) . ?
Rh C34 2.133(3) . ?
Rh C29 2.230(3) . ?
Rh C30 2.240(3) . ?
Rh P 2.3134(6) . ?
Rh Cl2 2.3978(6) . ?
Cl1 C2 1.737(2) . ?
O1 C7 1.151(3) . ?
O2 C8 1.157(3) . ?
O3 C9 1.149(3) . ?
N C11 1.406(3) . ?
N C10 1.440(3) . ?
N H 0.82(3) . ?
P C17 1.820(2) . ?
P C23 1.838(2) . ?
P C10 1.899(2) . ?
C1 C2 1.407(3) . ?
C1 C6 1.421(3) . ?
C1 C10 1.515(3) . ?
C2 C3 1.424(4) . ?
C3 C4 1.390(4) . ?
C3 H3 0.84(3) . ?
C4 C5 1.420(4) . ?
C4 H4 0.90(3) . ?
C5 C6 1.395(3) . ?
C5 H5 0.93(3) . ?
C6 H6 0.89(3) . ?
C10 H10 0.96(3) . ?
C11 C16 1.390(4) . ?
C11 C12 1.393(4) . ?
C12 C13 1.397(4) . ?
C12 H12 1.00(3) . ?
C13 C14 1.374(5) . ?
C13 H13 0.95(4) . ?
C14 C15 1.382(6) . ?
C14 H14 1.01(4) . ?
C15 C16 1.397(4) . ?
C15 H15 1.00(4) . ?
C16 H16 0.94(3) . ?
C17 C18 1.394(4) . ?
C17 C22 1.397(4) . ?
C18 C19 1.383(4) . ?
C18 H18 0.86(3) . ?
C19 C20 1.391(4) . ?
C19 H19 0.95(3) . ?
C20 C21 1.377(4) . ?
C20 H20 0.96(3) . ?
C21 C22 1.391(4) . ?
C21 H21 0.91(3) . ?
C22 H22 0.95(3) . ?
C23 C28 1.391(4) . ?
C23 C24 1.397(4) . ?
C24 C25 1.385(4) . ?
C24 H24 0.95(3) . ?
C25 C26 1.382(4) . ?
C25 H25 0.91(3) . ?
C26 C27 1.383(4) . ?
C26 H26 0.93(3) . ?
C27 C28 1.394(4) . ?
C27 H27 0.95(4) . ?
C28 H28 0.94(3) . ?
C29 C30 1.368(5) . ?
C29 C36 1.512(4) . ?
C29 H29 0.98(3) . ?
C30 C31 1.516(4) . ?
C30 H30 0.98(3) . ?
C31 C32 1.537(5) . ?
C31 H31A 0.95(4) . ?
C31 H31B 1.04(4) . ?
C32 C33 1.507(4) . ?
C32 H32A 0.97(4) . ?
C32 H32B 0.99(4) . ?
C33 C34 1.395(5) . ?
C33 H33 0.94(4) . ?
C34 C35 1.526(4) . ?
C34 H34 0.84(3) . ?
C35 C36 1.530(5) . ?
C35 H35A 1.00(4) . ?
C35 H35B 1.00(4) . ?
C36 H36A 0.91(4) . ?
C36 H36B 0.97(4) . ?

loop_
_geom_hbond_atom_site_label_D
_geom_hbond_atom_site_label_H
_geom_hbond_atom_site_label_A
_geom_hbond_distance_DH
_geom_hbond_distance_HA
_geom_hbond_distance_DA
_geom_hbond_angle_DHA
_geom_hbond_site_symmetry_A
N H Cl2 0.82(3) 2.42(3) 3.199(2) 158(3) .
